data_4325187
loop_
_publ_author_name
'Ga\"el Zucchi'
'Vajjiravel Murugesan'
'Denis Tondelier'
'Dmitry Aldakov'
'Taewoo Jeon'
'Feng Yang'
'Pierre Thu\'ery'
'Michel Ephritikhine'
'Bernard Geffroy'

_publ_section_title
;
 Solution, Solid State, and Film Properties of a Structurally
 Characterized Highly Luminescent Molecular Europium Plastic Material
 Excitable with Visible Light
;
_journal_name_full 'Inorganic Chemistry'
_journal_page_first 4851
_journal_page_last 4856
_journal_paper_doi 10.1021/ic2000415
_journal_volume 50
_journal_year 2011
_chemical_formula_sum 'C62.5 H40 Eu F9 N4 O6 S3'
_chemical_formula_weight 1362.13
_space_group_IT_number 2
_symmetry_cell_setting triclinic
_symmetry_space_group_name_Hall '-P 1'
_symmetry_space_group_name_H-M 'P -1'
_atom_sites_solution_hydrogens geom
_atom_sites_solution_primary heavy
_atom_sites_solution_secondary difmap
_audit_creation_method SHELXL-97
_cell_angle_alpha 104.790(2)
_cell_angle_beta 95.483(2)
_cell_angle_gamma 98.576(3)
_cell_formula_units_Z 2
_cell_length_a 13.4910(6)
_cell_length_b 13.8452(6)
_cell_length_c 16.6331(7)
_cell_measurement_reflns_used 127813
_cell_measurement_temperature 100(2)
_cell_measurement_theta_max 25.68
_cell_measurement_theta_min 2.98
_cell_volume 2941.1(2)
_computing_cell_refinement 'HKL2000 (Otwinowski & Minor, 1997)'
_computing_data_collection 'COLLECT (Nonius, 1998)'
_computing_data_reduction 'HKL2000 (Otwinowski & Minor, 1997)'
_computing_molecular_graphics 'SHELXTL (Sheldrick, 2008)'
_computing_publication_material 'SHELXTL (Sheldrick, 2008); PLATON (Spek, 2003)'
_computing_structure_refinement 'SHELXL-97 (Sheldrick, 2008)'
_computing_structure_solution 'SHELXS-97 (Sheldrick, 2008)'
_diffrn_ambient_temperature 100(2)
_diffrn_measured_fraction_theta_full 0.995
_diffrn_measured_fraction_theta_max 0.995
_diffrn_measurement_device_type 'Nonius Kappa-CCD area-detector diffractometer'
_diffrn_measurement_method 'two \f and eight \w scans with 2\% steps (587 frames)'
_diffrn_radiation_monochromator graphite
_diffrn_radiation_source 'fine-focus sealed tube'
_diffrn_radiation_type MoK\a
_diffrn_radiation_wavelength 0.71073
_diffrn_reflns_av_R_equivalents 0.0322
_diffrn_reflns_av_sigmaI/netI 0.0410
_diffrn_reflns_limit_h_max 16
_diffrn_reflns_limit_h_min -16
_diffrn_reflns_limit_k_max 16
_diffrn_reflns_limit_k_min -16
_diffrn_reflns_limit_l_max 20
_diffrn_reflns_limit_l_min -20
_diffrn_reflns_number 127813
_diffrn_reflns_theta_full 25.68
_diffrn_reflns_theta_max 25.68
_diffrn_reflns_theta_min 2.98
_diffrn_standards_decay_% 0
_diffrn_standards_interval_time 0
_diffrn_standards_number 0
_exptl_absorpt_coefficient_mu 1.256
_exptl_absorpt_correction_T_max 0.849
_exptl_absorpt_correction_T_min 0.755
_exptl_absorpt_correction_type multi-scan
_exptl_absorpt_process_details 'SCALEPACK (Otwinowski & Minor, 1997)'
_exptl_crystal_colour 'translucent light yellow'
_exptl_crystal_density_diffrn 1.538
_exptl_crystal_description block
_exptl_crystal_F_000 1366
_exptl_crystal_size_max 0.18
_exptl_crystal_size_mid 0.16
_exptl_crystal_size_min 0.13
_refine_diff_density_max 2.794
_refine_diff_density_min -0.787
_refine_diff_density_rms 0.114
_refine_ls_extinction_method none
_refine_ls_goodness_of_fit_ref 1.025
_refine_ls_hydrogen_treatment constr
_refine_ls_matrix_type full
_refine_ls_number_parameters 793
_refine_ls_number_reflns 11144
_refine_ls_number_restraints 103
_refine_ls_restrained_S_all 1.055
_refine_ls_R_factor_all 0.0491
_refine_ls_R_factor_gt 0.0419
_refine_ls_shift/su_max 0.001
_refine_ls_shift/su_mean 0.000
_refine_ls_structure_factor_coef Fsqd
_refine_ls_weighting_details 'calc w=1/[\s^2^(Fo^2^)+(0.0745P)^2^+3.9260P] where P=(Fo^2^+2Fc^2^)/3'
_refine_ls_weighting_scheme calc
_refine_ls_wR_factor_gt 0.1147
_refine_ls_wR_factor_ref 0.1190
_reflns_number_gt 9885
_reflns_number_total 11144
_reflns_threshold_expression >2sigma(I)
_cod_data_source_file ic2000415_si_002_2.cif
_cod_data_source_block 1.0.5pentane
_cod_original_cell_volume 2941.2(2)
_cod_original_formula_sum 'C62.50 H40 Eu F9 N4 O6 S3'
_cod_database_code 4325187

loop_
_symmetry_equiv_pos_as_xyz
'x, y, z'
'-x, -y, -z'

loop_
_atom_site_label
_atom_site_type_symbol
_atom_site_fract_x
_atom_site_fract_y
_atom_site_fract_z
_atom_site_U_iso_or_equiv
_atom_site_adp_type
_atom_site_occupancy
_atom_site_symmetry_multiplicity
_atom_site_calc_flag
_atom_site_refinement_flags
Eu Eu 0.381043(14) 0.273886(14) 0.279571(12) 0.02480(8) Uani 1 1 d .
S1A S 0.39842(10) -0.09907(10) 0.25348(8) 0.0440(3) Uani 1 1 d .
O1A O 0.3684(2) 0.0953(2) 0.22961(18) 0.0316(6) Uani 1 1 d .
O2A O 0.3332(2) 0.2265(2) 0.13311(19) 0.0369(7) Uani 1 1 d .
F1A F 0.2742(4) 0.2022(4) -0.0321(2) 0.0972(15) Uani 1 1 d U
F2A F 0.4281(4) 0.2652(3) 0.0005(2) 0.0828(12) Uani 1 1 d U
F3A F 0.3836(3) 0.1102(2) -0.06738(17) 0.0596(9) Uani 1 1 d .
C1A C 0.3961(4) -0.2237(4) 0.2035(3) 0.0496(12) Uani 1 1 d .
H1A H 0.4020 -0.2734 0.2313 0.059 Uiso 1 1 calc R
C2A C 0.3845(5) -0.2420(4) 0.1183(3) 0.0525(13) Uani 1 1 d .
H2A H 0.3794 -0.3060 0.0812 0.063 Uiso 1 1 calc R
C3A C 0.3811(4) -0.1525(4) 0.0932(3) 0.0476(12) Uani 1 1 d .
H3A H 0.3758 -0.1509 0.0374 0.057 Uiso 1 1 calc R
C4A C 0.3862(3) -0.0687(3) 0.1588(3) 0.0358(10) Uani 1 1 d .
C5A C 0.3792(3) 0.0364(3) 0.1599(3) 0.0324(9) Uani 1 1 d .
C6A C 0.3832(4) 0.0663(3) 0.0847(3) 0.0376(10) Uani 1 1 d .
H6A H 0.4025 0.0230 0.0386 0.045 Uiso 1 1 calc R
C7A C 0.3596(3) 0.1565(3) 0.0776(3) 0.0338(9) Uani 1 1 d .
C8A C 0.3624(4) 0.1819(4) -0.0066(3) 0.0467(12) Uani 1 1 d .
S1B S 0.68725(9) 0.11954(9) 0.18796(8) 0.0413(3) Uani 1 1 d .
O1B O 0.5416(2) 0.2509(2) 0.23772(18) 0.0286(6) Uani 1 1 d .
O2B O 0.4498(2) 0.4190(2) 0.24041(18) 0.0316(6) Uani 1 1 d .
F1B F 0.5494(2) 0.6090(2) 0.21403(19) 0.0464(7) Uani 1 1 d .
F2B F 0.40838(19) 0.5302(2) 0.1372(2) 0.0475(7) Uani 1 1 d .
F3B F 0.5489(2) 0.5206(2) 0.08713(18) 0.0440(6) Uani 1 1 d .
C1B C 0.7889(4) 0.1036(4) 0.1356(3) 0.0442(11) Uani 1 1 d .
H1B H 0.8214 0.0481 0.1312 0.053 Uiso 1 1 calc R
C2B C 0.8171(4) 0.1798(4) 0.1015(3) 0.0455(12) Uani 1 1 d .
H2B H 0.8712 0.1820 0.0708 0.055 Uiso 1 1 calc R
C3B C 0.7562(3) 0.2572(3) 0.1166(3) 0.0319(9) Uani 1 1 d .
H3B H 0.7658 0.3155 0.0982 0.038 Uiso 1 1 calc R
C4B C 0.6798(3) 0.2317(3) 0.1635(3) 0.0302(9) Uani 1 1 d .
C5B C 0.5979(3) 0.2863(3) 0.1917(3) 0.0283(8) Uani 1 1 d .
C6B C 0.5861(3) 0.3740(3) 0.1651(3) 0.0323(9) Uani 1 1 d .
H6B H 0.6291 0.3939 0.1295 0.039 Uiso 1 1 calc R
C7B C 0.5137(3) 0.4300(3) 0.1899(3) 0.0291(8) Uani 1 1 d .
C8B C 0.5058(3) 0.5219(3) 0.1563(3) 0.0346(9) Uani 1 1 d .
S1C S 0.25519(9) 0.57229(9) 0.44249(7) 0.0386(3) Uani 1 1 d .
O1C O 0.3639(2) 0.4111(2) 0.38964(17) 0.0319(6) Uani 1 1 d .
O2C O 0.4452(2) 0.2458(2) 0.40570(17) 0.0285(6) Uani 1 1 d .
F1C F 0.5719(3) 0.2083(3) 0.5314(3) 0.0751(11) Uani 1 1 d .
F2C F 0.4206(3) 0.1379(3) 0.5219(2) 0.0778(12) Uani 1 1 d .
F3C F 0.4800(4) 0.2696(3) 0.62087(19) 0.0800(13) Uani 1 1 d .
C1C C 0.2321(3) 0.6636(3) 0.5252(3) 0.0353(9) Uani 1 1 d .
H1C H 0.1905 0.7101 0.5198 0.042 Uiso 1 1 calc R
C2C C 0.2811(3) 0.6613(3) 0.6002(3) 0.0316(9) Uani 1 1 d .
H2C H 0.2772 0.7071 0.6511 0.038 Uiso 1 1 calc R
C3C C 0.3398(3) 0.5807(3) 0.5931(3) 0.0289(9) Uani 1 1 d .
H3C H 0.3774 0.5672 0.6375 0.035 Uiso 1 1 calc R
C4C C 0.3303(3) 0.5258(3) 0.5075(3) 0.0279(8) Uani 1 1 d .
C5C C 0.3733(3) 0.4369(3) 0.4689(3) 0.0272(8) Uani 1 1 d .
C6C C 0.4182(3) 0.3815(3) 0.5190(3) 0.0300(9) Uani 1 1 d .
H6C H 0.4286 0.4072 0.5771 0.036 Uiso 1 1 calc R
C7C C 0.4465(3) 0.2902(3) 0.4831(3) 0.0285(8) Uani 1 1 d .
C8C C 0.4809(3) 0.2284(4) 0.5405(3) 0.0352(9) Uani 1 1 d .
N1 N 0.2180(2) 0.1907(3) 0.3288(2) 0.0280(7) Uani 1 1 d .
N2 N 0.2137(3) 0.3387(3) 0.2491(2) 0.0299(7) Uani 1 1 d .
N3 N -0.0445(2) 0.0600(3) 0.4105(2) 0.0293(7) Uani 1 1 d .
N4 N -0.0370(3) 0.4867(3) 0.2392(2) 0.0339(8) Uani 1 1 d .
C1 C 0.2185(3) 0.1156(3) 0.3634(3) 0.0310(9) Uani 1 1 d .
H1 H 0.2784 0.0908 0.3690 0.037 Uiso 1 1 calc R
C2 C 0.1340(3) 0.0703(3) 0.3926(3) 0.0318(9) Uani 1 1 d .
H2 H 0.1381 0.0167 0.4163 0.038 Uiso 1 1 calc R
C3 C 0.0463(3) 0.1067(3) 0.3856(3) 0.0281(8) Uani 1 1 d .
C4 C 0.0417(3) 0.1887(3) 0.3491(3) 0.0270(8) Uani 1 1 d .
C5 C -0.0487(3) 0.2302(3) 0.3388(3) 0.0283(8) Uani 1 1 d .
H5 H -0.1077 0.2026 0.3555 0.034 Uiso 1 1 calc R
C6 C -0.0485(3) 0.3093(3) 0.3050(3) 0.0294(8) Uani 1 1 d .
H6 H -0.1072 0.3362 0.2998 0.035 Uiso 1 1 calc R
C7 C 0.0412(3) 0.3525(3) 0.2768(3) 0.0301(9) Uani 1 1 d .
C8 C 0.1291(3) 0.3089(3) 0.2818(3) 0.0276(8) Uani 1 1 d .
C9 C 0.1304(3) 0.2275(3) 0.3210(2) 0.0264(8) Uani 1 1 d .
C10 C 0.0458(3) 0.4349(3) 0.2408(3) 0.0317(9) Uani 1 1 d .
C11 C 0.1304(3) 0.4638(4) 0.2073(3) 0.0371(10) Uani 1 1 d .
H11 H 0.1335 0.5163 0.1817 0.044 Uiso 1 1 calc R
C12 C 0.2126(3) 0.4132(4) 0.2120(3) 0.0354(10) Uani 1 1 d .
H12 H 0.2691 0.4326 0.1880 0.043 Uiso 1 1 calc R
C13 C -0.1201(3) -0.0080(3) 0.3496(3) 0.0331(9) Uani 1 1 d .
C14 C -0.1082(4) -0.0693(4) 0.2712(3) 0.0429(11) Uani 1 1 d .
H14 H -0.0456 -0.0680 0.2521 0.051 Uiso 1 1 calc R
C15 C -0.1948(5) -0.1321(4) 0.2237(3) 0.0543(14) Uani 1 1 d .
H15 H -0.1902 -0.1743 0.1713 0.065 Uiso 1 1 calc R
C16 C -0.2885(4) -0.1337(4) 0.2520(3) 0.0523(14) Uani 1 1 d .
H16 H -0.3450 -0.1769 0.2182 0.063 Uiso 1 1 calc R
C17 C -0.2996(4) -0.0723(4) 0.3299(4) 0.0484(13) Uani 1 1 d .
H17 H -0.3628 -0.0733 0.3480 0.058 Uiso 1 1 calc R
C18 C -0.2133(3) -0.0087(4) 0.3803(3) 0.0372(10) Uani 1 1 d .
C19 C -0.1950(3) 0.0631(3) 0.4627(3) 0.0357(10) Uani 1 1 d .
C20 C -0.2552(4) 0.0932(4) 0.5234(3) 0.0411(11) Uani 1 1 d .
H20 H -0.3242 0.0670 0.5137 0.049 Uiso 1 1 calc R
C21 C -0.2121(4) 0.1631(4) 0.5992(4) 0.0455(12) Uani 1 1 d .
H21 H -0.2528 0.1841 0.6400 0.055 Uiso 1 1 calc R
C22 C -0.1073(4) 0.2025(4) 0.6148(3) 0.0413(11) Uani 1 1 d .
H22 H -0.0797 0.2490 0.6659 0.050 Uiso 1 1 calc R
C23 C -0.0449(3) 0.1728(3) 0.5549(3) 0.0356(10) Uani 1 1 d .
H23 H 0.0244 0.1978 0.5653 0.043 Uiso 1 1 calc R
C24 C -0.0895(3) 0.1042(3) 0.4787(3) 0.0305(9) Uani 1 1 d .
C25 C -0.0766(3) 0.5387(3) 0.3097(3) 0.0324(9) Uani 1 1 d .
C26 C -0.0492(3) 0.5465(3) 0.3943(3) 0.0340(9) Uani 1 1 d .
H26 H 0.0020 0.5151 0.4117 0.041 Uiso 1 1 calc R
C27 C -0.1014(3) 0.6031(3) 0.4517(3) 0.0362(10) Uani 1 1 d .
H27 H -0.0864 0.6081 0.5085 0.043 Uiso 1 1 calc R
C28 C -0.1767(3) 0.6530(3) 0.4252(3) 0.0377(10) Uani 1 1 d .
H28 H -0.2103 0.6907 0.4649 0.045 Uiso 1 1 calc R
C29 C -0.2014(3) 0.6471(3) 0.3421(3) 0.0387(10) Uani 1 1 d .
H29 H -0.2512 0.6806 0.3254 0.046 Uiso 1 1 calc R
C30 C -0.1511(3) 0.5902(3) 0.2827(3) 0.0344(10) Uani 1 1 d .
C31 C -0.1567(3) 0.5675(3) 0.1920(3) 0.0357(10) Uani 1 1 d .
C32 C -0.2179(3) 0.5915(4) 0.1296(3) 0.0418(11) Uani 1 1 d .
H32 H -0.2646 0.6338 0.1440 0.050 Uiso 1 1 calc R
C33 C -0.2080(4) 0.5517(4) 0.0468(4) 0.0476(13) Uani 1 1 d .
H33 H -0.2484 0.5677 0.0053 0.057 Uiso 1 1 calc R
C34 C -0.1387(4) 0.4879(4) 0.0237(3) 0.0456(12) Uani 1 1 d .
H34 H -0.1346 0.4612 -0.0330 0.055 Uiso 1 1 calc R
C35 C -0.0757(3) 0.4635(4) 0.0837(3) 0.0401(11) Uani 1 1 d .
H35 H -0.0285 0.4220 0.0686 0.048 Uiso 1 1 calc R
C36 C -0.0862(3) 0.5039(4) 0.1675(3) 0.0350(10) Uani 1 1 d .
C37 C 0.0475(6) 0.1363(6) -0.0034(5) 0.0347(18) Uani 0.50 1 d PDU
H37A H 0.0756 0.2058 0.0006 0.052 Uiso 0.50 1 d PR
H37B H 0.0541 0.0936 -0.0575 0.052 Uiso 0.50 1 d PR
H37C H -0.0228 0.1310 0.0034 0.052 Uiso 0.50 1 d PR
C38 C 0.1044(8) 0.1049(7) 0.0650(7) 0.058(3) Uani 0.50 1 d PDU
H38A H 0.0985 0.1472 0.1194 0.070 Uiso 0.50 1 d PR
H38B H 0.1749 0.1101 0.0589 0.070 Uiso 0.50 1 d PR
C39 C 0.0536(8) -0.0080(7) 0.0545(7) 0.075(3) Uani 0.50 1 d PDU
H39A H 0.0563 -0.0494 -0.0011 0.091 Uiso 0.50 1 d PR
H39B H -0.0160 -0.0124 0.0632 0.091 Uiso 0.50 1 d PR
C40 C 0.1108(6) -0.0447(6) 0.1180(5) 0.0390(19) Uani 0.50 1 d PDU
H40A H 0.1092 -0.0012 0.1730 0.047 Uiso 0.50 1 d PR
H40B H 0.1802 -0.0394 0.1086 0.047 Uiso 0.50 1 d PR
C41 C 0.0728(9) -0.1495(7) 0.1172(7) 0.064(3) Uani 0.50 1 d PDU
H41A H 0.1129 -0.1686 0.1596 0.096 Uiso 0.50 1 d PR
H41B H 0.0039 -0.1552 0.1281 0.096 Uiso 0.50 1 d PR
H41C H 0.0757 -0.1939 0.0629 0.096 Uiso 0.50 1 d PR

loop_
_atom_site_aniso_label
_atom_site_aniso_U_11
_atom_site_aniso_U_22
_atom_site_aniso_U_33
_atom_site_aniso_U_23
_atom_site_aniso_U_13
_atom_site_aniso_U_12
Eu 0.02393(12) 0.02531(12) 0.02746(12) 0.00848(8) 0.00800(8) 0.00664(8)
S1A 0.0571(7) 0.0372(6) 0.0416(6) 0.0117(5) 0.0134(6) 0.0147(5)
O1A 0.0326(15) 0.0288(15) 0.0330(15) 0.0057(12) 0.0105(12) 0.0056(12)
O2A 0.0386(17) 0.0426(18) 0.0311(16) 0.0085(14) 0.0053(13) 0.0147(14)
F1A 0.106(3) 0.160(4) 0.046(2) 0.039(2) 0.007(2) 0.070(3)
F2A 0.145(4) 0.051(2) 0.0416(18) 0.0098(15) 0.022(2) -0.016(2)
F3A 0.098(3) 0.0460(17) 0.0296(14) 0.0036(13) 0.0155(15) 0.0045(17)
C1A 0.061(3) 0.040(3) 0.054(3) 0.016(2) 0.014(3) 0.021(2)
C2A 0.073(4) 0.037(3) 0.049(3) 0.007(2) 0.010(3) 0.020(3)
C3A 0.062(3) 0.038(3) 0.043(3) 0.009(2) 0.005(2) 0.016(2)
C4A 0.035(2) 0.033(2) 0.038(2) 0.0069(19) 0.0079(19) 0.0062(18)
C5A 0.026(2) 0.031(2) 0.039(2) 0.0061(18) 0.0057(17) 0.0043(17)
C6A 0.044(3) 0.034(2) 0.032(2) 0.0038(18) 0.0087(19) 0.0045(19)
C7A 0.034(2) 0.038(2) 0.025(2) 0.0034(18) 0.0025(17) 0.0025(18)
C8A 0.058(3) 0.049(3) 0.034(2) 0.011(2) 0.004(2) 0.011(2)
S1B 0.0392(6) 0.0360(6) 0.0499(7) 0.0092(5) 0.0115(5) 0.0121(5)
O1B 0.0236(14) 0.0322(15) 0.0328(15) 0.0107(12) 0.0092(11) 0.0070(12)
O2B 0.0312(15) 0.0295(15) 0.0386(16) 0.0124(13) 0.0141(13) 0.0086(12)
F1B 0.0527(17) 0.0310(14) 0.0557(17) 0.0156(13) 0.0060(13) 0.0025(12)
F2B 0.0301(13) 0.0519(17) 0.073(2) 0.0385(16) 0.0090(13) 0.0097(12)
F3B 0.0454(15) 0.0505(16) 0.0463(15) 0.0284(13) 0.0130(12) 0.0095(13)
C1B 0.037(2) 0.042(3) 0.049(3) -0.001(2) 0.003(2) 0.018(2)
C2B 0.035(2) 0.059(3) 0.042(3) 0.007(2) 0.016(2) 0.014(2)
C3B 0.028(2) 0.041(2) 0.029(2) 0.0088(18) 0.0060(16) 0.0144(18)
C4B 0.028(2) 0.033(2) 0.028(2) 0.0043(17) 0.0044(16) 0.0058(17)
C5B 0.0241(19) 0.031(2) 0.027(2) 0.0041(17) 0.0022(15) 0.0030(16)
C6B 0.031(2) 0.035(2) 0.034(2) 0.0145(18) 0.0093(17) 0.0062(18)
C7B 0.027(2) 0.030(2) 0.032(2) 0.0101(17) 0.0058(16) 0.0027(16)
C8B 0.030(2) 0.036(2) 0.041(2) 0.016(2) 0.0072(18) 0.0039(18)
S1C 0.0483(7) 0.0373(6) 0.0353(6) 0.0117(5) 0.0099(5) 0.0183(5)
O1C 0.0436(17) 0.0284(15) 0.0272(15) 0.0078(12) 0.0092(13) 0.0140(13)
O2C 0.0266(14) 0.0315(15) 0.0307(15) 0.0097(12) 0.0071(11) 0.0109(12)
F1C 0.0531(19) 0.107(3) 0.102(3) 0.070(3) 0.0256(19) 0.049(2)
F2C 0.096(3) 0.063(2) 0.078(2) 0.050(2) -0.014(2) -0.014(2)
F3C 0.144(4) 0.079(3) 0.0332(16) 0.0179(16) 0.0075(19) 0.071(3)
C1C 0.038(2) 0.031(2) 0.041(2) 0.0112(19) 0.0119(19) 0.0115(18)
C2C 0.029(2) 0.031(2) 0.033(2) 0.0034(17) 0.0108(17) 0.0065(17)
C3C 0.027(2) 0.0200(19) 0.040(2) 0.0041(17) 0.0147(17) 0.0051(15)
C4C 0.0264(19) 0.027(2) 0.033(2) 0.0106(17) 0.0090(16) 0.0065(16)
C5C 0.0242(19) 0.027(2) 0.030(2) 0.0066(16) 0.0082(16) 0.0049(16)
C6C 0.029(2) 0.034(2) 0.029(2) 0.0091(17) 0.0064(16) 0.0097(17)
C7C 0.0212(18) 0.034(2) 0.032(2) 0.0116(18) 0.0054(16) 0.0073(16)
C8C 0.035(2) 0.038(2) 0.036(2) 0.0124(19) 0.0082(18) 0.0128(19)
N1 0.0253(17) 0.0289(18) 0.0331(18) 0.0111(15) 0.0085(14) 0.0073(14)
N2 0.0282(17) 0.0328(19) 0.0332(18) 0.0146(15) 0.0089(14) 0.0072(14)
N3 0.0254(17) 0.0293(18) 0.0367(19) 0.0151(15) 0.0066(14) 0.0034(14)
N4 0.0310(18) 0.042(2) 0.041(2) 0.0254(17) 0.0122(15) 0.0158(16)
C1 0.026(2) 0.032(2) 0.041(2) 0.0159(19) 0.0089(17) 0.0112(17)
C2 0.032(2) 0.031(2) 0.039(2) 0.0172(18) 0.0097(18) 0.0089(17)
C3 0.026(2) 0.029(2) 0.032(2) 0.0122(17) 0.0087(16) 0.0059(16)
C4 0.0254(19) 0.028(2) 0.030(2) 0.0102(17) 0.0061(16) 0.0072(16)
C5 0.0228(19) 0.031(2) 0.034(2) 0.0131(17) 0.0077(16) 0.0059(16)
C6 0.0250(19) 0.035(2) 0.034(2) 0.0150(18) 0.0076(16) 0.0099(17)
C7 0.027(2) 0.035(2) 0.034(2) 0.0153(18) 0.0079(17) 0.0093(17)
C8 0.027(2) 0.028(2) 0.029(2) 0.0097(17) 0.0051(16) 0.0061(16)
C9 0.0247(19) 0.029(2) 0.029(2) 0.0107(16) 0.0065(15) 0.0066(16)
C10 0.029(2) 0.037(2) 0.036(2) 0.0184(19) 0.0070(17) 0.0113(18)
C11 0.031(2) 0.043(3) 0.048(3) 0.027(2) 0.0085(19) 0.0111(19)
C12 0.029(2) 0.042(3) 0.046(3) 0.024(2) 0.0140(19) 0.0114(18)
C13 0.028(2) 0.035(2) 0.040(2) 0.0172(19) 0.0054(18) 0.0033(17)
C14 0.046(3) 0.043(3) 0.041(3) 0.019(2) 0.008(2) 0.000(2)
C15 0.066(4) 0.048(3) 0.041(3) 0.015(2) -0.003(3) -0.010(3)
C16 0.045(3) 0.062(3) 0.044(3) 0.023(3) -0.007(2) -0.013(3)
C17 0.031(2) 0.061(3) 0.061(3) 0.040(3) -0.003(2) -0.003(2)
C18 0.032(2) 0.041(3) 0.044(3) 0.024(2) 0.0028(19) 0.0035(19)
C19 0.029(2) 0.035(2) 0.055(3) 0.029(2) 0.0103(19) 0.0100(18)
C20 0.033(2) 0.042(3) 0.064(3) 0.032(2) 0.020(2) 0.016(2)
C21 0.048(3) 0.042(3) 0.063(3) 0.028(3) 0.029(2) 0.021(2)
C22 0.052(3) 0.030(2) 0.048(3) 0.016(2) 0.019(2) 0.010(2)
C23 0.037(2) 0.031(2) 0.045(3) 0.018(2) 0.0147(19) 0.0053(18)
C24 0.027(2) 0.031(2) 0.042(2) 0.0200(19) 0.0115(17) 0.0092(17)
C25 0.029(2) 0.029(2) 0.046(3) 0.0203(19) 0.0099(18) 0.0064(17)
C26 0.030(2) 0.031(2) 0.045(3) 0.0176(19) 0.0085(18) 0.0068(17)
C27 0.034(2) 0.030(2) 0.046(3) 0.0122(19) 0.0087(19) 0.0019(18)
C28 0.031(2) 0.030(2) 0.052(3) 0.009(2) 0.013(2) 0.0064(18)
C29 0.024(2) 0.033(2) 0.061(3) 0.017(2) 0.007(2) 0.0060(18)
C30 0.0214(19) 0.034(2) 0.052(3) 0.020(2) 0.0066(18) 0.0042(17)
C31 0.024(2) 0.037(2) 0.054(3) 0.025(2) 0.0046(18) 0.0048(17)
C32 0.026(2) 0.047(3) 0.060(3) 0.027(2) 0.003(2) 0.0076(19)
C33 0.032(2) 0.063(3) 0.059(3) 0.038(3) 0.003(2) 0.008(2)
C34 0.037(2) 0.066(3) 0.044(3) 0.033(3) 0.007(2) 0.006(2)
C35 0.032(2) 0.052(3) 0.047(3) 0.028(2) 0.012(2) 0.011(2)
C36 0.029(2) 0.041(2) 0.044(3) 0.025(2) 0.0098(18) 0.0069(18)
C37 0.028(2) 0.038(2) 0.034(2) -0.0002(18) 0.0115(18) 0.0061(18)
C38 0.050(4) 0.057(4) 0.061(4) 0.004(3) 0.012(3) 0.010(3)
C39 0.081(5) 0.081(5) 0.081(5) 0.021(4) 0.061(4) 0.033(4)
C40 0.032(2) 0.043(3) 0.040(2) 0.0041(18) 0.0144(18) 0.0068(18)
C41 0.067(4) 0.078(5) 0.059(4) 0.015(4) 0.046(4) 0.034(4)

loop_
_atom_type_symbol
_atom_type_description
_atom_type_scat_dispersion_real
_atom_type_scat_dispersion_imag
_atom_type_scat_source
C C 0.0033 0.0016 'International Tables Vol C Tables 4.2.6.8 and 6.1.1.4'
H H 0.0000 0.0000 'International Tables Vol C Tables 4.2.6.8 and 6.1.1.4'
N N 0.0061 0.0033 'International Tables Vol C Tables 4.2.6.8 and 6.1.1.4'
O O 0.0106 0.0060 'International Tables Vol C Tables 4.2.6.8 and 6.1.1.4'
F F 0.0171 0.0103 'International Tables Vol C Tables 4.2.6.8 and 6.1.1.4'
S S 0.1246 0.1234 'International Tables Vol C Tables 4.2.6.8 and 6.1.1.4'
Eu Eu -0.1578 3.6682 'International Tables Vol C Tables 4.2.6.8 and 6.1.1.4'

loop_
_geom_angle_atom_site_label_1
_geom_angle_atom_site_label_2
_geom_angle_atom_site_label_3
_geom_angle
O1C Eu O2C 71.83(10)
O1C Eu O2B 75.07(10)
O2C Eu O2B 120.81(10)
O1C Eu O2A 134.50(10)
O2C Eu O2A 153.49(10)
O2B Eu O2A 76.75(11)
O1C Eu O1A 146.98(10)
O2C Eu O1A 82.51(10)
O2B Eu O1A 137.39(10)
O2A Eu O1A 71.91(11)
O1C Eu O1B 121.63(10)
O2C Eu O1B 85.56(9)
O2B Eu O1B 72.14(9)
O2A Eu O1B 81.42(10)
O1A Eu O1B 75.23(10)
O1C Eu N2 68.99(11)
O2C Eu N2 126.83(10)
O2B Eu N2 81.51(10)
O2A Eu N2 72.09(11)
O1A Eu N2 114.27(11)
O1B Eu N2 146.22(10)
O1C Eu N1 81.13(11)
O2C Eu N1 77.29(10)
O2B Eu N1 142.19(10)
O2A Eu N1 101.05(11)
O1A Eu N1 73.07(10)
O1B Eu N1 145.54(10)
N2 Eu N1 62.52(10)
C1A S1A C4A 91.4(2)
C5A O1A Eu 133.5(3)
C7A O2A Eu 128.5(3)
C2A C1A S1A 112.3(4)
C2A C1A H1A 123.8
S1A C1A H1A 123.8
C1A C2A C3A 112.0(5)
C1A C2A H2A 124.0
C3A C2A H2A 124.0
C4A C3A C2A 113.3(5)
C4A C3A H3A 123.4
C2A C3A H3A 123.4
C3A C4A C5A 130.6(4)
C3A C4A S1A 110.9(4)
C5A C4A S1A 118.4(3)
O1A C5A C6A 123.9(4)
O1A C5A C4A 116.8(4)
C6A C5A C4A 119.3(4)
C7A C6A C5A 122.2(4)
C7A C6A H6A 118.9
C5A C6A H6A 118.9
O2A C7A C6A 128.5(4)
O2A C7A C8A 112.3(4)
C6A C7A C8A 119.1(4)
F3A C8A F2A 107.5(4)
F3A C8A F1A 107.4(4)
F2A C8A F1A 104.9(5)
F3A C8A C7A 115.0(4)
F2A C8A C7A 111.5(4)
F1A C8A C7A 109.9(4)
C1B S1B C4B 91.6(2)
C5B O1B Eu 135.3(3)
C7B O2B Eu 130.5(3)
C2B C1B S1B 112.8(4)
C2B C1B H1B 123.6
S1B C1B H1B 123.6
C1B C2B C3B 113.8(4)
C1B C2B H2B 123.1
C3B C2B H2B 123.1
C4B C3B C2B 109.8(4)
C4B C3B H3B 125.1
C2B C3B H3B 125.1
C3B C4B C5B 129.3(4)
C3B C4B S1B 112.0(3)
C5B C4B S1B 118.7(3)
O1B C5B C6B 123.9(4)
O1B C5B C4B 117.5(4)
C6B C5B C4B 118.7(4)
C7B C6B C5B 122.2(4)
C7B C6B H6B 118.9
C5B C6B H6B 118.9
O2B C7B C6B 129.5(4)
O2B C7B C8B 112.4(4)
C6B C7B C8B 118.2(4)
F3B C8B F1B 106.8(3)
F3B C8B F2B 106.4(4)
F1B C8B F2B 106.1(4)
F3B C8B C7B 114.3(4)
F1B C8B C7B 111.2(4)
F2B C8B C7B 111.6(3)
C1C S1C C4C 91.7(2)
C5C O1C Eu 139.5(3)
C7C O2C Eu 134.4(2)
C2C C1C S1C 112.9(3)
C2C C1C H1C 123.6
S1C C1C H1C 123.6
C1C C2C C3C 113.6(4)
C1C C2C H2C 123.2
C3C C2C H2C 123.2
C4C C3C C2C 108.8(4)
C4C C3C H3C 125.6
C2C C3C H3C 125.6
C3C C4C C5C 129.5(4)
C3C C4C S1C 113.0(3)
C5C C4C S1C 117.5(3)
O1C C5C C6C 123.1(4)
O1C C5C C4C 116.1(4)
C6C C5C C4C 120.7(4)
C7C C6C C5C 121.3(4)
C7C C6C H6C 119.4
C5C C6C H6C 119.4
O2C C7C C6C 129.1(4)
O2C C7C C8C 112.6(4)
C6C C7C C8C 118.3(4)
F1C C8C F3C 107.6(4)
F1C C8C F2C 105.0(4)
F3C C8C F2C 105.7(4)
F1C C8C C7C 112.6(4)
F3C C8C C7C 114.8(4)
F2C C8C C7C 110.4(4)
C1 N1 C9 118.0(3)
C1 N1 Eu 121.9(3)
C9 N1 Eu 120.0(2)
C12 N2 C8 117.8(3)
C12 N2 Eu 120.5(3)
C8 N2 Eu 121.0(2)
C24 N3 C13 108.4(3)
C24 N3 C3 125.1(4)
C13 N3 C3 120.1(3)
C36 N4 C25 108.4(3)
C36 N4 C10 125.3(4)
C25 N4 C10 126.0(4)
N1 C1 C2 124.0(4)
N1 C1 H1 118.0
C2 C1 H1 118.0
C3 C2 C1 118.5(4)
C3 C2 H2 120.8
C1 C2 H2 120.8
C2 C3 C4 119.8(4)
C2 C3 N3 121.1(4)
C4 C3 N3 119.0(3)
C9 C4 C3 116.9(3)
C9 C4 C5 120.2(4)
C3 C4 C5 122.9(4)
C6 C5 C4 120.5(4)
C6 C5 H5 119.7
C4 C5 H5 119.7
C5 C6 C7 121.1(4)
C5 C6 H6 119.5
C7 C6 H6 119.5
C8 C7 C10 117.1(4)
C8 C7 C6 119.3(4)
C10 C7 C6 123.5(4)
N2 C8 C7 122.9(4)
N2 C8 C9 117.4(3)
C7 C8 C9 119.6(4)
N1 C9 C4 122.7(4)
N1 C9 C8 118.2(3)
C4 C9 C8 119.1(3)
C11 C10 C7 119.5(4)
C11 C10 N4 120.4(4)
C7 C10 N4 120.0(4)
C10 C11 C12 119.2(4)
C10 C11 H11 120.4
C12 C11 H11 120.4
N2 C12 C11 123.3(4)
N2 C12 H12 118.4
C11 C12 H12 118.4
C14 C13 C18 123.2(4)
C14 C13 N3 127.7(4)
C18 C13 N3 109.0(4)
C15 C14 C13 116.4(5)
C15 C14 H14 121.8
C13 C14 H14 121.8
C16 C15 C14 121.8(5)
C16 C15 H15 119.1
C14 C15 H15 119.1
C15 C16 C17 121.4(5)
C15 C16 H16 119.3
C17 C16 H16 119.3
C16 C17 C18 118.4(5)
C16 C17 H17 120.8
C18 C17 H17 120.8
C13 C18 C17 118.8(5)
C13 C18 C19 107.0(4)
C17 C18 C19 134.2(5)
C20 C19 C24 119.3(5)
C20 C19 C18 134.0(4)
C24 C19 C18 106.7(4)
C19 C20 C21 119.5(4)
C19 C20 H20 120.2
C21 C20 H20 120.2
C20 C21 C22 120.7(4)
C20 C21 H21 119.7
C22 C21 H21 119.7
C23 C22 C21 120.9(5)
C23 C22 H22 119.5
C21 C22 H22 119.5
C22 C23 C24 117.7(4)
C22 C23 H23 121.2
C24 C23 H23 121.2
N3 C24 C23 129.2(4)
N3 C24 C19 108.8(4)
C23 C24 C19 121.9(4)
C26 C25 N4 129.2(4)
C26 C25 C30 121.9(4)
N4 C25 C30 108.9(4)
C27 C26 C25 117.3(4)
C27 C26 H26 121.4
C25 C26 H26 121.4
C26 C27 C28 121.1(4)
C26 C27 H27 119.5
C28 C27 H27 119.5
C29 C28 C27 121.2(4)
C29 C28 H28 119.4
C27 C28 H28 119.4
C28 C29 C30 119.2(4)
C28 C29 H29 120.4
C30 C29 H29 120.4
C29 C30 C25 119.3(4)
C29 C30 C31 134.4(4)
C25 C30 C31 106.4(4)
C32 C31 C36 118.7(5)
C32 C31 C30 133.7(4)
C36 C31 C30 107.5(4)
C33 C32 C31 119.1(5)
C33 C32 H32 120.5
C31 C32 H32 120.5
C32 C33 C34 121.5(4)
C32 C33 H33 119.3
C34 C33 H33 119.3
C35 C34 C33 121.1(5)
C35 C34 H34 119.4
C33 C34 H34 119.4
C34 C35 C36 117.1(5)
C34 C35 H35 121.4
C36 C35 H35 121.4
C35 C36 N4 128.6(4)
C35 C36 C31 122.5(4)
N4 C36 C31 108.8(4)
C38 C37 H37A 108.3
C38 C37 H37B 110.1
H37A C37 H37B 109.6
C38 C37 H37C 110.0
H37A C37 H37C 109.4
H37B C37 H37C 109.4
C37 C38 C39 105.0(7)
C37 C38 H38A 110.8
C39 C38 H38A 110.7
C37 C38 H38B 110.7
C39 C38 H38B 111.3
H38A C38 H38B 108.4
C40 C39 C38 107.2(7)
C40 C39 H39A 110.0
C38 C39 H39A 110.5
C40 C39 H39B 109.9
C38 C39 H39B 111.0
H39A C39 H39B 108.3
C41 C40 C39 114.4(7)
C41 C40 H40A 108.6
C39 C40 H40A 108.9
C41 C40 H40B 108.3
C39 C40 H40B 108.8
H40A C40 H40B 107.6
C40 C41 H41A 110.3
C40 C41 H41B 109.0
H41A C41 H41B 109.4
C40 C41 H41C 109.2
H41A C41 H41C 109.5
H41B C41 H41C 109.5

loop_
_geom_bond_atom_site_label_1
_geom_bond_atom_site_label_2
_geom_bond_distance
Eu O1C 2.334(3)
Eu O2C 2.339(3)
Eu O2B 2.355(3)
Eu O2A 2.353(3)
Eu O1A 2.373(3)
Eu O1B 2.378(3)
Eu N2 2.604(3)
Eu N1 2.627(3)
S1A C1A 1.707(5)
S1A C4A 1.730(5)
O1A C5A 1.270(5)
O2A C7A 1.275(5)
F1A C8A 1.319(7)
F2A C8A 1.318(6)
F3A C8A 1.310(6)
C1A C2A 1.364(8)
C1A H1A 0.9300
C2A C3A 1.411(7)
C2A H2A 0.9300
C3A C4A 1.363(7)
C3A H3A 0.9300
C4A C5A 1.468(6)
C5A C6A 1.419(6)
C6A C7A 1.365(7)
C6A H6A 0.9300
C7A C8A 1.530(6)
S1B C1B 1.706(5)
S1B C4B 1.717(4)
O1B C5B 1.263(5)
O2B C7B 1.279(5)
F1B C8B 1.346(5)
F2B C8B 1.351(5)
F3B C8B 1.335(5)
C1B C2B 1.345(8)
C1B H1B 0.9300
C2B C3B 1.432(6)
C2B H2B 0.9300
C3B C4B 1.408(6)
C3B H3B 0.9300
C4B C5B 1.476(6)
C5B C6B 1.419(6)
C6B C7B 1.366(6)
C6B H6B 0.9300
C7B C8B 1.528(6)
S1C C1C 1.703(5)
S1C C4C 1.718(4)
O1C C5C 1.263(5)
O2C C7C 1.274(5)
F1C C8C 1.312(5)
F2C C8C 1.334(6)
F3C C8C 1.314(5)
C1C C2C 1.366(6)
C1C H1C 0.9300
C2C C3C 1.450(6)
C2C H2C 0.9300
C3C C4C 1.416(6)
C3C H3C 0.9300
C4C C5C 1.464(5)
C5C C6C 1.421(6)
C6C C7C 1.380(6)
C6C H6C 0.9300
C7C C8C 1.520(6)
N1 C1 1.311(5)
N1 C9 1.363(5)
N2 C12 1.330(5)
N2 C8 1.364(5)
N3 C24 1.385(5)
N3 C13 1.408(6)
N3 C3 1.445(5)
N4 C36 1.401(6)
N4 C25 1.408(6)
N4 C10 1.416(5)
C1 C2 1.407(6)
C1 H1 0.9300
C2 C3 1.360(6)
C2 H2 0.9300
C3 C4 1.423(6)
C4 C9 1.408(5)
C4 C5 1.438(5)
C5 C6 1.352(6)
C5 H5 0.9300
C6 C7 1.442(6)
C6 H6 0.9300
C7 C8 1.413(6)
C7 C10 1.414(6)
C8 C9 1.441(5)
C10 C11 1.369(6)
C11 C12 1.403(6)
C11 H11 0.9300
C12 H12 0.9300
C13 C14 1.400(7)
C13 C18 1.402(6)
C14 C15 1.384(7)
C14 H14 0.9300
C15 C16 1.390(8)
C15 H15 0.9300
C16 C17 1.391(8)
C16 H16 0.9300
C17 C18 1.402(7)
C17 H17 0.9300
C18 C19 1.446(7)
C19 C20 1.377(7)
C19 C24 1.424(6)
C20 C21 1.390(8)
C20 H20 0.9300
C21 C22 1.412(7)
C21 H21 0.9300
C22 C23 1.387(6)
C22 H22 0.9300
C23 C24 1.393(7)
C23 H23 0.9300
C25 C26 1.392(6)
C25 C30 1.418(6)
C26 C27 1.392(6)
C26 H26 0.9300
C27 C28 1.408(6)
C27 H27 0.9300
C28 C29 1.369(7)
C28 H28 0.9300
C29 C30 1.396(7)
C29 H29 0.9300
C30 C31 1.453(7)
C31 C32 1.401(6)
C31 C36 1.409(6)
C32 C33 1.374(8)
C32 H32 0.9300
C33 C34 1.394(8)
C33 H33 0.9300
C34 C35 1.390(6)
C34 H34 0.9300
C35 C36 1.392(7)
C35 H35 0.9300
C37 C38 1.503(8)
C37 H37A 0.9630
C37 H37B 0.9623
C37 H37C 0.9596
C38 C39 1.568(9)
C38 H38A 0.9621
C38 H38B 0.9592
C39 C40 1.485(8)
C39 H39A 0.9624
C39 H39B 0.9593
C40 C41 1.462(8)
C40 H40A 0.9623
C40 H40B 0.9595
C41 H41A 0.9613
C41 H41B 0.9595
C41 H41C 0.9623
